data_4347929
loop_
_publ_author_name
'Gour\'e, Eric'
'Gerey, Bertrand'
'Cl\'emancey, Martin'
'P\'ecaut, Jacques'
'Molton, Florian'
'Latour, Jean-Marc'
'Blondin, Genevi\`eve'
'Collomb, Marie-No\"elle'

_publ_section_title
;
 Intramolecular Electron Transfers Thwart Bistability in a Pentanuclear
 Iron Complex.
;
_journal_issue 18
_journal_name_full 'Inorganic chemistry'
_journal_page_first 9178
_journal_page_last 9186
_journal_paper_doi 10.1021/acs.inorgchem.6b00791
_journal_volume 55
_journal_year 2016
_chemical_formula_sum 'C153 H60.5 B3 F60 Fe5 N24.5 O1.5'
_chemical_formula_weight 3717.44
_space_group_crystal_system monoclinic
_space_group_IT_number 15
_space_group_name_Hall '-C 2yc'
_space_group_name_H-M_alt 'C 1 2/c 1'
_atom_sites_solution_hydrogens geom
_audit_creation_method SHELXL-2013
_cell_angle_alpha 90
_cell_angle_beta 91.807(9)
_cell_angle_gamma 90
_cell_formula_units_Z 4
_cell_length_a 26.329(2)
_cell_length_b 28.882(3)
_cell_length_c 19.942(2)
_cell_measurement_reflns_used 1484
_cell_measurement_temperature 150(2)
_cell_measurement_theta_max 20.9010
_cell_measurement_theta_min 2.6310
_cell_volume 15157(2)
_computing_cell_refinement
;
Agilent Technologies, (2014), CrysAlisPro Software system, 
version 1.171. 37.35, Agilent Technologies UK Ltd, Oxford, UK
;
_computing_data_collection
;
Agilent Technologies, (2014), CrysAlisPro Software system, 
version 1.171.37.35, Agilent Technologies UK Ltd, Oxford, UK
;
_computing_data_reduction
;
Agilent Technologies, (2014), CrysAlisPro Software system, 
version 1.171. 37.35, Agilent Technologies UK Ltd, Oxford, UK
;
_computing_molecular_graphics
;
Mercury 3.5 New software for searching the Cambridge Structural Database 
and visualizing crystal structures (I.J. Bruno, J.C. Cole, P.R. Edgington, 
M. Kessler, C.F. Macrae, P. McCabe, J. Pearson, R. Taylor, 
Acta Cryst., 2002, B58, 389-397)
;
_computing_publication_material
;
SHELXL-2013 
(Sheldrick, Acta Cryst. A64, 112-122)
;
_computing_structure_refinement
;
OLEX2: a complete structure solution, refinement and analysis program 
(O. V. Dolomanov, L. J. Bourhis, R. J. Gildea, J. A. K. Howard and 
H. Puschmann. J. Appl. Cryst. 2009, 42, 339-34).
;
_computing_structure_solution
;
SUPERFLIP program (Palatinus, L. & Chapuis, G. J. Appl. Cryst., 2007,
 40, 786-790)
;
_diffrn_ambient_temperature 150(2)
_diffrn_detector_area_resol_mean 15.9653
_diffrn_measured_fraction_theta_full 0.995
_diffrn_measured_fraction_theta_max 0.995
_diffrn_measurement_details
;
#__ type_ start__ end____ width___ exp.time_
  1 omega  -77.00  -32.00   1.0000   30.0000
omega____ theta____ kappa____ phi______ frames
    -       -0.6250  178.0000  -30.0000 45

#__ type_ start__ end____ width___ exp.time_
  2 omega  -77.00  -32.00   1.0000   30.0000
omega____ theta____ kappa____ phi______ frames
    -       -0.6250  178.0000  120.0000 45

#__ type_ start__ end____ width___ exp.time_
  3 omega   34.00  124.00   1.0000  100.0000
omega____ theta____ kappa____ phi______ frames
    -       55.5052   57.0000  120.0000 90

#__ type_ start__ end____ width___ exp.time_
  4 omega  -13.00   77.00   1.0000  100.0000
omega____ theta____ kappa____ phi______ frames
    -       55.5052  -57.0000  -30.0000 90

#__ type_ start__ end____ width___ exp.time_
  5 omega -130.00   16.00   1.0000  100.0000
omega____ theta____ kappa____ phi______ frames
    -      -56.7552    0.0000  150.0000 146

;
_diffrn_measurement_device_type 'Xcalibur, Sapphire3'
_diffrn_measurement_method '\w scans'
_diffrn_radiation_type MoK\a
_diffrn_radiation_wavelength 0.71073
_diffrn_reflns_av_R_equivalents 0.1937
_diffrn_reflns_av_unetI/netI 0.2004
_diffrn_reflns_Laue_measured_fraction_full 0.995
_diffrn_reflns_Laue_measured_fraction_max 0.995
_diffrn_reflns_limit_h_max 32
_diffrn_reflns_limit_h_min -28
_diffrn_reflns_limit_k_max 36
_diffrn_reflns_limit_k_min -26
_diffrn_reflns_limit_l_max 24
_diffrn_reflns_limit_l_min -24
_diffrn_reflns_number 45409
_diffrn_reflns_point_group_measured_fraction_full 0.995
_diffrn_reflns_point_group_measured_fraction_max 0.995
_diffrn_reflns_theta_full 25.242
_diffrn_reflns_theta_max 26.371
_diffrn_reflns_theta_min 2.044
_diffrn_source 'Enhance (Mo) X-ray Source'
_exptl_absorpt_coefficient_mu 0.604
_exptl_absorpt_correction_T_max 0.961
_exptl_absorpt_correction_T_min 0.914
_exptl_absorpt_correction_type analytical
_exptl_absorpt_process_details
;
CrysAlisPro, Agilent Technologies,
Version 1.171.37.35 (release 13-08-2014 CrysAlis171 .NET)
(compiled Aug 13 2014,18:06:01)
Analytical numeric absorption correction using a multifaceted crystal
			model based on expressions derived by R.C. Clark & J.S. Reid.
(Clark, R. C. & Reid, J. S. (1995). Acta Cryst. A51, 887-897)
Empirical absorption correction using spherical harmonics,
 implemented in SCALE3 ABSPACK scaling algorithm.
;
_exptl_crystal_colour 'translucent dark brown'
_exptl_crystal_density_diffrn 1.629
_exptl_crystal_description irregular
_exptl_crystal_F_000 7388
_exptl_crystal_size_max 0.311
_exptl_crystal_size_mid 0.157
_exptl_crystal_size_min 0.102
_refine_diff_density_max 1.166
_refine_diff_density_min -0.593
_refine_diff_density_rms 0.137
_refine_ls_extinction_method none
_refine_ls_goodness_of_fit_ref 1.075
_refine_ls_hydrogen_treatment constr
_refine_ls_matrix_type full
_refine_ls_number_parameters 1171
_refine_ls_number_reflns 15434
_refine_ls_number_restraints 102
_refine_ls_restrained_S_all 1.071
_refine_ls_R_factor_all 0.2107
_refine_ls_R_factor_gt 0.1115
_refine_ls_shift/su_max 0.006
_refine_ls_shift/su_mean 0.000
_refine_ls_structure_factor_coef Fsqd
_refine_ls_weighting_details 'w=1/[\s^2^(Fo^2^)+(0.1100P)^2^] where P=(Fo^2^+2Fc^2^)/3'
_refine_ls_weighting_scheme calc
_refine_ls_wR_factor_gt 0.2527
_refine_ls_wR_factor_ref 0.3092
_reflns_Friedel_coverage 0.000
_reflns_number_gt 7172
_reflns_number_total 15434
_reflns_threshold_expression 'I > 2\s(I)'
_cod_data_source_file ic6b00791_si_002.cif
_cod_data_source_block eg264_3
_cod_original_cell_volume 15157(3)
_cod_original_sg_symbol_H-M 'C 2/c'
_cod_original_formula_sum 'C153 H60.50 B3 F60 Fe5 N24.50 O1.50'
_cod_database_code 4347929
_shelx_space_group_comment
; 
The symmetry employed for this shelxl refinement is uniquely defined 
by the following loop, which should always be used as a source of 
symmetry information in preference to the above space-group names. 
They are only intended as comments. 
;
_shelx_estimated_absorpt_t_min 0.834
_shelx_estimated_absorpt_t_max 0.941
_shelxl_version_number 2013-4

loop_
_space_group_symop_operation_xyz
'x, y, z'
'-x, y, -z+1/2'
'x+1/2, y+1/2, z'
'-x+1/2, y+1/2, -z+1/2'
'-x, -y, -z'
'x, -y, z-1/2'
'-x+1/2, -y+1/2, -z'
'x+1/2, -y+1/2, z-1/2'

loop_
_atom_site_label
_atom_site_type_symbol
_atom_site_fract_x
_atom_site_fract_y
_atom_site_fract_z
_atom_site_U_iso_or_equiv
_atom_site_adp_type
_atom_site_occupancy
_atom_site_site_symmetry_order
_atom_site_calc_flag
_atom_site_refinement_flags_posn
_atom_site_refinement_flags_adp
_atom_site_refinement_flags_occupancy
_atom_site_disorder_assembly
_atom_site_disorder_group
Fe1 Fe 0.62056(4) 0.77105(4) 0.36754(6) 0.0303(3) Uani 1 1 d . . . . .
Fe2 Fe 0.53577(5) 0.74068(4) 0.18407(6) 0.0336(3) Uani 1 1 d . . . . .
Fe3 Fe 0.5000 0.83818(6) 0.2500 0.0407(5) Uani 1 2 d S T P . .
O1FE O 0.5000 0.7722(3) 0.2500 0.0263(17) Uani 1 2 d S T P . .
N1 N 0.6380(2) 0.7169(3) 0.4383(4) 0.0378(18) Uani 1 1 d . . . . .
N2 N 0.5986(2) 0.7127(3) 0.3156(4) 0.0330(17) Uani 1 1 d . . . . .
N3 N 0.5768(3) 0.7019(3) 0.2554(4) 0.0381(18) Uani 1 1 d . . . . .
N4 N 0.5272(3) 0.6720(3) 0.1486(4) 0.0403(19) Uani 1 1 d . . . . .
N21 N 0.6962(3) 0.7694(3) 0.3317(4) 0.0404(19) Uani 1 1 d . . . . .
N22 N 0.6160(3) 0.8163(3) 0.2880(4) 0.0402(19) Uani 1 1 d . . . . .
N23 N 0.5791(3) 0.8416(3) 0.2564(4) 0.042(2) Uani 1 1 d . . . . .
N24 N 0.5171(3) 0.8874(3) 0.1729(5) 0.052(2) Uani 1 1 d . . . . .
N41 N 0.6399(3) 0.8211(3) 0.4414(4) 0.0313(16) Uani 1 1 d . . . . .
N42 N 0.5511(3) 0.7873(3) 0.4064(4) 0.0335(16) Uani 1 1 d . . . . .
N43 N 0.5023(3) 0.7756(3) 0.3935(4) 0.0342(17) Uani 1 1 d . . . . .
N44 N 0.4039(3) 0.7647(3) 0.3759(4) 0.0423(19) Uani 1 1 d . . . . .
C1 C 0.6567(4) 0.7206(4) 0.5029(5) 0.044(2) Uani 1 1 d . . . . .
H1 H 0.6619 0.7508 0.5208 0.053 Uiso 1 1 calc R U . . .
C2 C 0.6682(4) 0.6846(5) 0.5422(5) 0.051(3) Uani 1 1 d . . . . .
H2 H 0.6831 0.6894 0.5856 0.062 Uiso 1 1 calc R U . . .
C3 C 0.6579(4) 0.6393(5) 0.5191(5) 0.053(3) Uani 1 1 d . . . . .
H3 H 0.6643 0.6133 0.5473 0.063 Uiso 1 1 calc R U . . .
C4 C 0.6386(4) 0.6336(4) 0.4551(5) 0.044(2) Uani 1 1 d . . . . .
H4 H 0.6318 0.6034 0.4380 0.053 Uiso 1 1 calc R U . . .
C5 C 0.6287(3) 0.6734(4) 0.4142(5) 0.038(2) Uani 1 1 d . . . . .
C6 C 0.6074(3) 0.6708(3) 0.3483(5) 0.037(2) Uani 1 1 d . . . . .
C7 C 0.5912(4) 0.6343(4) 0.3080(5) 0.042(2) Uani 1 1 d . . . . .
H7 H 0.5926 0.6021 0.3179 0.051 Uiso 1 1 calc R U . . .
C8 C 0.5722(3) 0.6557(3) 0.2494(4) 0.034(2) Uani 1 1 d . . . . .
C9 C 0.5470(3) 0.6383(4) 0.1893(4) 0.038(2) Uani 1 1 d . . . . .
C10 C 0.5427(4) 0.5921(4) 0.1731(5) 0.049(3) Uani 1 1 d . . . . .
H10 H 0.5561 0.5692 0.2029 0.059 Uiso 1 1 calc R U . . .
C11 C 0.5187(4) 0.5791(4) 0.1131(5) 0.053(3) Uani 1 1 d . . . . .
H11 H 0.5159 0.5473 0.1014 0.064 Uiso 1 1 calc R U . . .
C12 C 0.4990(4) 0.6129(4) 0.0703(5) 0.048(2) Uani 1 1 d . . . . .
H12 H 0.4828 0.6049 0.0287 0.058 Uiso 1 1 calc R U . . .
C13 C 0.5038(4) 0.6587(4) 0.0901(5) 0.042(2) Uani 1 1 d . . . . .
H13 H 0.4900 0.6820 0.0613 0.051 Uiso 1 1 calc R U . . .
C21 C 0.7350(4) 0.7429(4) 0.3541(6) 0.050(3) Uani 1 1 d . . . . .
H21 H 0.7305 0.7236 0.3920 0.059 Uiso 1 1 calc R U . . .
C22 C 0.7812(4) 0.7431(4) 0.3236(7) 0.065(3) Uani 1 1 d . . . . .
H22 H 0.8069 0.7218 0.3375 0.078 Uiso 1 1 calc R U . . .
C23 C 0.7902(4) 0.7742(4) 0.2728(7) 0.063(3) Uani 1 1 d . . . . .
H23 H 0.8227 0.7758 0.2535 0.076 Uiso 1 1 calc R U . . .
C24 C 0.7518(4) 0.8027(4) 0.2506(7) 0.055(3) Uani 1 1 d . . . . .
H24 H 0.7572 0.8245 0.2158 0.066 Uiso 1 1 calc R U . . .
C25 C 0.7041(3) 0.7990(3) 0.2804(5) 0.043(2) Uani 1 1 d . . . . .
C26 C 0.6602(3) 0.8258(3) 0.2585(5) 0.040(2) Uani 1 1 d . . . . .
C27 C 0.6529(4) 0.8572(4) 0.2067(6) 0.051(3) Uani 1 1 d . . . . .
H27 H 0.6773 0.8695 0.1775 0.061 Uiso 1 1 calc R U . . .
C28 C 0.6008(4) 0.8663(3) 0.2078(6) 0.047(3) Uani 1 1 d . . . . .
C29 C 0.5666(4) 0.8945(3) 0.1639(6) 0.044(2) Uani 1 1 d . . . . .
C30 C 0.5842(5) 0.9249(4) 0.1162(7) 0.063(3) Uani 1 1 d . . . . .
H30 H 0.6195 0.9282 0.1089 0.076 Uiso 1 1 calc R U . . .
C31 C 0.5483(5) 0.9503(4) 0.0796(7) 0.072(4) Uani 1 1 d . . . . .
H31 H 0.5590 0.9720 0.0471 0.087 Uiso 1 1 calc R U . . .
C32 C 0.4976(5) 0.9444(4) 0.0898(6) 0.066(3) Uani 1 1 d . . . . .
H32 H 0.4729 0.9618 0.0648 0.079 Uiso 1 1 calc R U . . .
C33 C 0.4828(4) 0.9124(4) 0.1376(6) 0.059(3) Uani 1 1 d . . . . .
H33 H 0.4477 0.9081 0.1453 0.071 Uiso 1 1 calc R U . . .
C41 C 0.6867(3) 0.8356(3) 0.4590(5) 0.038(2) Uani 1 1 d . . . . .
H41 H 0.7143 0.8244 0.4341 0.045 Uiso 1 1 calc R U . . .
C42 C 0.6971(4) 0.8655(4) 0.5107(6) 0.054(3) Uani 1 1 d . . . . .
H42 H 0.7310 0.8749 0.5208 0.064 Uiso 1 1 calc R U . . .
C43 C 0.6582(4) 0.8815(4) 0.5475(5) 0.050(3) Uani 1 1 d . . . . .
H43 H 0.6647 0.9023 0.5837 0.060 Uiso 1 1 calc R U . . .
C44 C 0.6083(4) 0.8671(4) 0.5316(5) 0.044(2) Uani 1 1 d . . . . .
H44 H 0.5804 0.8776 0.5565 0.052 Uiso 1 1 calc R U . . .
C45 C 0.6014(3) 0.8367(3) 0.4777(4) 0.034(2) Uani 1 1 d . . . . .
C46 C 0.5518(4) 0.8187(3) 0.4571(4) 0.034(2) Uani 1 1 d . . . . .
C47 C 0.5032(3) 0.8268(3) 0.4773(4) 0.036(2) Uani 1 1 d . . . . .
H47 H 0.4928 0.8467 0.5122 0.043 Uiso 1 1 calc R U . . .
C48 C 0.4725(3) 0.7994(3) 0.4353(4) 0.036(2) Uani 1 1 d . . . . .
C49 C 0.4181(4) 0.7919(4) 0.4278(5) 0.045(3) Uani 1 1 d . . . . .
C50 C 0.3822(4) 0.8103(5) 0.4701(6) 0.061(3) Uani 1 1 d . . . . .
H50 H 0.3925 0.8298 0.5064 0.073 Uiso 1 1 calc R U . . .
C51 C 0.3311(4) 0.7999(6) 0.4585(6) 0.074(4) Uani 1 1 d . . . . .
H51 H 0.3058 0.8130 0.4858 0.089 Uiso 1 1 calc R U . . .
C52 C 0.3179(4) 0.7706(5) 0.4073(6) 0.059(3) Uani 1 1 d . . . . .
H52 H 0.2833 0.7619 0.4007 0.071 Uiso 1 1 calc R U . . .
C53 C 0.3538(4) 0.7531(4) 0.3646(6) 0.051(3) Uani 1 1 d . . . . .
H53 H 0.3439 0.7334 0.3283 0.061 Uiso 1 1 calc R U . . .
F62 F 0.7263(2) 0.9134(2) 0.1028(3) 0.0558(16) Uani 1 1 d . . . . .
F63 F 0.7037(2) 0.9102(3) -0.0260(3) 0.0674(19) Uani 1 1 d . . . . .
F64 F 0.7549(2) 0.9640(3) -0.1143(3) 0.0675(19) Uani 1 1 d . . . . .
F65 F 0.8318(2) 1.0192(2) -0.0685(3) 0.0618(17) Uani 1 1 d . . . . .
F66 F 0.8565(2) 1.0220(2) 0.0615(3) 0.0507(14) Uani 1 1 d . . . . .
F68 F 0.8230(2) 0.9140(2) 0.2957(3) 0.0477(14) Uani 1 1 d . . . . .
F69 F 0.7539(2) 0.8970(3) 0.3838(3) 0.0646(19) Uani 1 1 d . . . . .
F70 F 0.6556(2) 0.9271(3) 0.3649(3) 0.0639(18) Uani 1 1 d . . . . .
F71 F 0.6308(2) 0.9768(2) 0.2522(3) 0.0512(14) Uani 1 1 d . . . . .
F72 F 0.7007(2) 0.99702(19) 0.1635(3) 0.0456(13) Uani 1 1 d . . . . .
F74 F 0.9152(2) 1.01877(19) 0.1818(3) 0.0498(14) Uani 1 1 d . . . . .
F75 F 1.0017(2) 0.9726(2) 0.1788(4) 0.0650(18) Uani 1 1 d . . . . .
F76 F 1.0030(3) 0.8790(2) 0.1747(4) 0.075(2) Uani 1 1 d . . . . .
F77 F 0.9129(3) 0.8314(2) 0.1691(4) 0.074(2) Uani 1 1 d . . . . .
F78 F 0.8239(2) 0.87752(19) 0.1660(3) 0.0558(15) Uani 1 1 d . . . . .
F80 F 0.7624(2) 1.06270(19) 0.1010(3) 0.0453(13) Uani 1 1 d . . . . .
F81 F 0.7527(2) 1.1435(2) 0.1561(4) 0.0609(17) Uani 1 1 d . . . . .
F82 F 0.7911(3) 1.1614(2) 0.2828(4) 0.0683(18) Uani 1 1 d . . . . .
F83 F 0.8407(2) 1.0932(2) 0.3513(3) 0.0602(17) Uani 1 1 d . . . . .
F84 F 0.8528(2) 1.0091(2) 0.2959(3) 0.0456(13) Uani 1 1 d . . . . .
C61 C 0.7913(4) 0.9695(3) 0.0907(5) 0.039(2) Uani 1 1 d . . . . .
C62 C 0.7534(4) 0.9417(4) 0.0634(5) 0.050(3) Uani 1 1 d . . . . .
C63 C 0.7421(4) 0.9379(4) -0.0037(5) 0.048(2) Uani 1 1 d . . . . .
C64 C 0.7675(4) 0.9649(5) -0.0492(5) 0.054(3) Uani 1 1 d . . . . .
C65 C 0.8064(4) 0.9933(4) -0.0258(5) 0.048(3) Uani 1 1 d . . . . .
C66 C 0.8178(4) 0.9935(3) 0.0434(5) 0.044(2) Uani 1 1 d . . . . .
C67 C 0.7666(3) 0.9556(3) 0.2229(5) 0.037(2) Uani 1 1 d . . . . .
C68 C 0.7759(4) 0.9306(3) 0.2807(5) 0.040(2) Uani 1 1 d . . . . .
C69 C 0.7401(4) 0.9212(4) 0.3282(5) 0.045(2) Uani 1 1 d . . . . .
C70 C 0.6914(4) 0.9369(4) 0.3191(5) 0.046(2) Uani 1 1 d . . . . .
C71 C 0.6792(3) 0.9619(3) 0.2630(5) 0.039(2) Uani 1 1 d . . . . .
C72 C 0.7155(4) 0.9717(3) 0.2176(4) 0.038(2) Uani 1 1 d . . . . .
C73 C 0.8642(4) 0.9506(3) 0.1766(5) 0.042(2) Uani 1 1 d . . . . .
C74 C 0.8680(4) 0.9027(3) 0.1715(5) 0.045(2) Uani 1 1 d . . . . .
C75 C 0.9128(4) 0.8780(4) 0.1716(6) 0.052(3) Uani 1 1 d . . . . .
C76 C 0.9585(4) 0.9018(4) 0.1753(7) 0.061(3) Uani 1 1 d . . . . .
C77 C 0.9577(4) 0.9492(4) 0.1776(6) 0.054(3) Uani 1 1 d . . . . .
C78 C 0.9116(4) 0.9718(3) 0.1789(5) 0.041(2) Uani 1 1 d . . . . .
C79 C 0.8091(3) 1.0310(3) 0.1952(5) 0.037(2) Uani 1 1 d . . . . .
C80 C 0.7841(4) 1.0672(3) 0.1639(5) 0.039(2) Uani 1 1 d . . . . .
C81 C 0.7774(3) 1.1104(3) 0.1916(5) 0.041(2) Uani 1 1 d . . . . .
C82 C 0.7965(4) 1.1193(4) 0.2545(6) 0.052(3) Uani 1 1 d . . . . .
C83 C 0.8217(4) 1.0842(4) 0.2894(5) 0.045(2) Uani 1 1 d . . . . .
C84 C 0.8277(3) 1.0421(3) 0.2588(5) 0.036(2) Uani 1 1 d . . . . .
B1 B 0.8081(4) 0.9763(4) 0.1693(5) 0.035(2) Uani 1 1 d . . . . .
F92 F 0.41238(19) 0.75907(19) -0.2549(2) 0.0414(12) Uani 1 1 d . . . . .
F93 F 0.3933(2) 0.6872(2) -0.1755(3) 0.0532(15) Uani 1 1 d . . . . .
F94 F 0.4545(2) 0.6703(2) -0.0647(3) 0.0540(15) Uani 1 1 d . . . . .
F95 F 0.5368(2) 0.7242(2) -0.0399(3) 0.0485(14) Uani 1 1 d . . . . .
F96 F 0.5576(2) 0.7954(2) -0.1180(3) 0.0467(13) Uani 1 1 d . . . . .
F98 F 0.4945(2) 0.8783(2) -0.1354(3) 0.0477(14) Uani 1 1 d . . . . .
F99 F 0.5624(3) 0.9394(2) -0.0887(3) 0.0664(18) Uani 1 1 d . . . . .
F100 F 0.6510(3) 0.9534(3) -0.1523(4) 0.076(2) Uani 1 1 d . . . . .
F101 F 0.6695(2) 0.9043(3) -0.2653(4) 0.071(2) Uani 1 1 d . . . . .
F102 F 0.6036(2) 0.8417(2) -0.3123(3) 0.0511(14) Uani 1 1 d . . . . .
C91 C 0.4849(3) 0.7828(3) -0.1904(4) 0.033(2) Uani 1 1 d . . . . .
C92 C 0.4437(3) 0.7526(3) -0.2005(4) 0.034(2) Uani 1 1 d . . . . .
C93 C 0.4327(4) 0.7155(4) -0.1600(5) 0.044(2) Uani 1 1 d . . . . .
C94 C 0.4641(4) 0.7065(4) -0.1039(5) 0.041(2) Uani 1 1 d . . . . .
C95 C 0.5051(3) 0.7341(3) -0.0924(4) 0.037(2) Uani 1 1 d . . . . .
C96 C 0.5148(3) 0.7707(3) -0.1336(4) 0.034(2) Uani 1 1 d . . . . .
C97 C 0.5455(3) 0.8552(3) -0.2261(4) 0.036(2) Uani 1 1 d . . . . .
C98 C 0.5375(4) 0.8831(3) -0.1695(5) 0.040(2) Uani 1 1 d . . . . .
C99 C 0.5724(4) 0.9153(3) -0.1444(5) 0.043(2) Uani 1 1 d . . . . .
C100 C 0.6165(4) 0.9220(4) -0.1771(6) 0.056(3) Uani 1 1 d . . . . .
C101 C 0.6262(4) 0.8972(4) -0.2323(6) 0.053(3) Uani 1 1 d . . . . .
C102 C 0.5908(4) 0.8646(4) -0.2556(5) 0.044(2) Uani 1 1 d . . . . .
B2 B 0.5000 0.8193(6) -0.2500 0.037(3) Uani 1 2 d S T P . .
C112 C 0.7937(19) 0.8088(19) 0.037(3) 0.079(8) Uani 0.25 1 d D U P A 1
H11A H 0.7843 0.7838 0.0056 0.118 Uiso 0.25 1 calc R U P A 1
H11B H 0.7638 0.8281 0.0448 0.118 Uiso 0.25 1 calc R U P A 1
H11C H 0.8062 0.7955 0.0795 0.118 Uiso 0.25 1 calc R U P A 1
C111 C 0.8316(18) 0.8358(19) 0.010(3) 0.078(7) Uani 0.25 1 d D U P A 1
N111 N 0.8696(14) 0.8532(16) -0.006(2) 0.075(9) Uani 0.25 1 d D U P A 1
O111 O 0.8053(13) 0.7670(13) 0.0597(19) 0.081(6) Uani 0.25 1 d D U P B 2
C122 C 0.810(2) 0.7036(18) 0.131(3) 0.085(11) Uani 0.25 1 d D U P B 2
H12A H 0.7834 0.7145 0.1607 0.128 Uiso 0.25 1 calc R U P B 2
H12B H 0.8335 0.6835 0.1566 0.128 Uiso 0.25 1 calc R U P B 2
H12C H 0.7944 0.6863 0.0937 0.128 Uiso 0.25 1 calc R U P B 2
C121 C 0.8382(18) 0.7442(18) 0.105(3) 0.083(7) Uani 0.25 1 d D U P B 2
H12D H 0.8487 0.7652 0.1419 0.100 Uiso 0.25 1 calc R U P B 2
H12E H 0.8689 0.7337 0.0818 0.100 Uiso 0.25 1 calc R U P B 2
C123 C 0.8314(18) 0.8043(17) 0.032(3) 0.081(7) Uani 0.25 1 d D U P B 2
H12F H 0.8582 0.7924 0.0028 0.097 Uiso 0.25 1 calc R U P B 2
H12G H 0.8481 0.8226 0.0684 0.097 Uiso 0.25 1 calc R U P B 2
C124 C 0.796(2) 0.835(2) -0.008(3) 0.085(8) Uani 0.25 1 d D U P B 2
H12H H 0.7735 0.8156 -0.0368 0.127 Uiso 0.25 1 calc R U P B 2
H12I H 0.8157 0.8555 -0.0363 0.127 Uiso 0.25 1 calc R U P B 2
H12J H 0.7756 0.8532 0.0222 0.127 Uiso 0.25 1 calc R U P B 2

loop_
_atom_site_aniso_label
_atom_site_aniso_U_11
_atom_site_aniso_U_22
_atom_site_aniso_U_33
_atom_site_aniso_U_23
_atom_site_aniso_U_13
_atom_site_aniso_U_12
Fe1 0.0288(6) 0.0245(6) 0.0373(7) -0.0003(5) -0.0029(5) -0.0016(5)
Fe2 0.0351(7) 0.0334(7) 0.0319(7) 0.0023(5) -0.0045(5) 0.0099(5)
Fe3 0.0319(9) 0.0232(10) 0.0662(13) 0.000 -0.0121(9) 0.000
O1FE 0.030(4) 0.019(4) 0.030(4) 0.000 -0.005(3) 0.000
N1 0.020(3) 0.052(5) 0.041(5) 0.005(4) -0.007(3) 0.002(3)
N2 0.025(3) 0.043(5) 0.031(4) -0.002(3) -0.005(3) 0.004(3)
N3 0.037(4) 0.043(5) 0.034(4) 0.006(3) -0.006(3) 0.014(3)
N4 0.050(5) 0.043(5) 0.028(4) 0.001(3) 0.001(4) 0.005(4)
N21 0.034(4) 0.037(5) 0.049(5) -0.004(4) -0.021(3) 0.000(3)
N22 0.037(4) 0.019(4) 0.064(5) -0.009(3) -0.008(4) -0.005(3)
N23 0.036(4) 0.020(4) 0.070(6) 0.002(4) -0.017(4) -0.002(3)
N24 0.051(5) 0.028(5) 0.075(6) -0.002(4) -0.023(4) 0.001(4)
N41 0.033(4) 0.030(4) 0.031(4) -0.001(3) -0.007(3) -0.002(3)
N42 0.029(4) 0.037(4) 0.034(4) 0.000(3) -0.003(3) -0.010(3)
N43 0.036(4) 0.036(4) 0.031(4) -0.006(3) 0.000(3) -0.013(3)
N44 0.036(4) 0.050(5) 0.040(5) -0.003(4) 0.000(3) -0.008(4)
C1 0.050(6) 0.041(6) 0.039(6) 0.004(4) -0.009(4) -0.015(4)
C2 0.043(6) 0.086(9) 0.025(5) 0.006(5) -0.006(4) -0.005(5)
C3 0.034(5) 0.082(9) 0.041(6) 0.020(6) -0.012(4) 0.009(5)
C4 0.045(5) 0.053(7) 0.034(5) 0.008(4) 0.004(4) 0.007(5)
C5 0.028(4) 0.050(6) 0.036(5) 0.005(4) -0.005(4) 0.005(4)
C6 0.032(5) 0.041(6) 0.036(5) 0.002(4) -0.005(4) 0.012(4)
C7 0.044(5) 0.046(6) 0.036(5) 0.008(4) 0.007(4) 0.023(4)
C8 0.029(4) 0.045(6) 0.029(5) 0.003(4) -0.002(4) 0.012(4)
C9 0.041(5) 0.048(6) 0.025(5) 0.005(4) 0.002(4) 0.017(4)
C10 0.058(6) 0.043(6) 0.046(6) 0.002(5) -0.009(5) 0.022(5)
C11 0.079(7) 0.041(6) 0.038(6) -0.004(5) -0.013(5) 0.016(5)
C12 0.057(6) 0.045(6) 0.041(6) -0.008(5) -0.010(5) 0.007(5)
C13 0.043(5) 0.054(7) 0.029(5) 0.010(4) 0.000(4) 0.016(5)
C21 0.045(6) 0.036(6) 0.066(7) -0.017(5) -0.020(5) 0.012(4)
C22 0.042(6) 0.046(7) 0.105(10) -0.009(7) -0.032(6) -0.006(5)
C23 0.028(5) 0.055(7) 0.106(10) -0.018(7) -0.006(6) -0.009(5)
C24 0.034(5) 0.041(6) 0.089(9) -0.010(6) -0.008(5) -0.009(5)
C25 0.033(5) 0.028(5) 0.067(7) -0.010(5) -0.022(5) -0.009(4)
C26 0.030(5) 0.023(5) 0.066(7) -0.007(4) 0.000(4) -0.007(4)
C27 0.037(5) 0.036(6) 0.079(8) -0.002(5) -0.002(5) -0.015(4)
C28 0.041(5) 0.026(5) 0.075(7) 0.003(5) -0.009(5) 0.002(4)
C29 0.039(5) 0.023(5) 0.069(7) 0.000(5) -0.013(5) -0.002(4)
C30 0.064(7) 0.047(7) 0.079(9) 0.011(6) -0.006(6) -0.010(6)
C31 0.070(8) 0.047(7) 0.099(10) 0.023(7) -0.010(7) -0.015(6)
C32 0.083(9) 0.043(7) 0.070(8) 0.012(6) -0.032(7) 0.011(6)
C33 0.057(7) 0.046(7) 0.073(8) -0.001(6) -0.019(6) 0.004(5)
C41 0.035(5) 0.036(5) 0.042(5) -0.004(4) -0.004(4) -0.015(4)
C42 0.048(6) 0.057(7) 0.055(7) -0.007(5) 0.002(5) -0.013(5)
C43 0.051(6) 0.056(7) 0.043(6) -0.013(5) -0.001(5) -0.018(5)
C44 0.052(6) 0.040(6) 0.038(5) -0.014(4) -0.001(4) -0.013(4)
C45 0.038(5) 0.032(5) 0.032(5) 0.002(4) -0.012(4) -0.001(4)
C46 0.049(5) 0.026(5) 0.027(5) 0.002(4) 0.001(4) -0.003(4)
C47 0.038(5) 0.039(5) 0.029(5) -0.003(4) -0.003(4) -0.002(4)
C48 0.039(5) 0.039(5) 0.030(5) 0.002(4) -0.004(4) -0.009(4)
C49 0.042(5) 0.067(7) 0.026(5) -0.001(5) -0.003(4) -0.029(5)
C50 0.047(6) 0.086(9) 0.051(7) -0.015(6) 0.011(5) -0.008(6)
C51 0.033(6) 0.133(13) 0.056(8) -0.009(8) 0.002(5) -0.003(7)
C52 0.036(5) 0.083(9) 0.058(7) 0.005(6) -0.004(5) -0.024(6)
C53 0.040(5) 0.063(7) 0.050(6) 0.012(5) -0.006(5) -0.012(5)
F62 0.073(4) 0.053(4) 0.042(3) 0.005(3) -0.002(3) -0.022(3)
F63 0.067(4) 0.089(5) 0.046(4) -0.009(3) -0.014(3) -0.024(4)
F64 0.065(4) 0.102(6) 0.035(3) 0.006(3) -0.009(3) 0.001(4)
F65 0.067(4) 0.066(4) 0.053(4) 0.020(3) 0.008(3) -0.008(3)
F66 0.058(3) 0.043(3) 0.051(3) 0.000(3) 0.006(3) -0.009(3)
F68 0.045(3) 0.052(4) 0.046(3) 0.017(3) -0.003(2) 0.007(3)
F69 0.051(3) 0.094(5) 0.049(4) 0.039(3) -0.003(3) -0.001(3)
F70 0.047(3) 0.087(5) 0.058(4) 0.022(3) 0.004(3) -0.011(3)
F71 0.043(3) 0.057(4) 0.053(3) -0.003(3) -0.009(3) -0.003(3)
F72 0.046(3) 0.043(3) 0.047(3) 0.014(3) -0.006(2) 0.001(2)
F74 0.047(3) 0.033(3) 0.069(4) 0.005(3) 0.000(3) -0.002(2)
F75 0.040(3) 0.061(4) 0.094(5) 0.007(4) -0.001(3) 0.006(3)
F76 0.065(4) 0.053(4) 0.107(6) -0.002(4) 0.006(4) 0.028(3)
F77 0.090(5) 0.034(4) 0.098(5) 0.001(3) 0.016(4) 0.012(3)
F78 0.068(4) 0.027(3) 0.073(4) 0.004(3) 0.011(3) -0.003(3)
F80 0.052(3) 0.036(3) 0.047(3) 0.007(2) -0.005(3) 0.002(2)
F81 0.056(4) 0.035(3) 0.091(5) 0.007(3) -0.007(3) 0.007(3)
F82 0.069(4) 0.039(4) 0.097(5) -0.022(3) -0.004(4) 0.004(3)
F83 0.051(3) 0.060(4) 0.069(4) -0.022(3) -0.011(3) -0.003(3)
F84 0.051(3) 0.045(3) 0.039(3) -0.001(2) -0.010(2) -0.001(3)
C61 0.049(5) 0.032(5) 0.035(5) 0.002(4) 0.005(4) -0.008(4)
C62 0.060(6) 0.052(7) 0.036(6) 0.022(5) 0.000(5) -0.007(5)
C63 0.059(6) 0.044(6) 0.039(6) -0.001(5) 0.001(5) -0.004(5)
C64 0.053(6) 0.077(8) 0.032(6) 0.009(5) -0.004(5) 0.005(6)
C65 0.047(6) 0.056(7) 0.040(6) 0.016(5) -0.004(5) 0.006(5)
C66 0.055(6) 0.034(5) 0.044(6) -0.002(4) 0.001(5) -0.004(5)
C67 0.041(5) 0.031(5) 0.038(5) -0.002(4) -0.004(4) -0.008(4)
C68 0.045(5) 0.034(5) 0.041(5) 0.005(4) -0.005(4) 0.000(4)
C69 0.050(6) 0.048(6) 0.036(5) 0.006(5) -0.003(4) -0.009(5)
C70 0.041(5) 0.052(7) 0.046(6) -0.001(5) -0.005(5) -0.008(5)
C71 0.033(5) 0.038(5) 0.045(6) -0.007(4) -0.006(4) -0.001(4)
C72 0.049(5) 0.032(5) 0.032(5) 0.002(4) -0.005(4) -0.015(4)
C73 0.053(6) 0.030(5) 0.043(6) 0.003(4) 0.007(5) 0.002(4)
C74 0.060(6) 0.026(5) 0.049(6) 0.001(4) -0.001(5) 0.003(5)
C75 0.066(7) 0.027(5) 0.064(7) -0.006(5) 0.007(5) 0.007(5)
C76 0.052(7) 0.048(7) 0.083(9) 0.018(6) 0.004(6) 0.024(6)
C77 0.047(6) 0.048(7) 0.066(7) 0.009(5) 0.005(5) 0.008(5)
C78 0.044(5) 0.033(5) 0.045(6) 0.003(4) 0.002(4) -0.004(4)
C79 0.036(5) 0.031(5) 0.044(5) 0.006(4) -0.005(4) 0.001(4)
C80 0.043(5) 0.031(5) 0.043(6) 0.003(4) 0.002(4) -0.004(4)
C81 0.036(5) 0.030(5) 0.057(6) 0.008(5) -0.008(4) 0.001(4)
C82 0.049(6) 0.034(6) 0.075(8) -0.015(5) 0.009(6) -0.014(5)
C83 0.046(5) 0.045(6) 0.045(6) -0.003(5) -0.004(5) -0.009(5)
C84 0.035(5) 0.034(5) 0.040(5) 0.001(4) -0.004(4) -0.008(4)
B1 0.039(5) 0.024(5) 0.041(6) 0.005(4) -0.004(5) 0.000(4)
F92 0.038(3) 0.048(3) 0.037(3) 0.006(2) -0.011(2) -0.004(2)
F93 0.044(3) 0.057(4) 0.058(4) 0.016(3) -0.010(3) -0.016(3)
F94 0.056(3) 0.053(4) 0.053(4) 0.023(3) -0.004(3) -0.003(3)
F95 0.047(3) 0.055(4) 0.043(3) 0.002(3) -0.013(3) 0.003(3)
F96 0.043(3) 0.048(3) 0.048(3) 0.005(3) -0.011(2) -0.007(3)
F98 0.044(3) 0.059(4) 0.041(3) -0.012(3) 0.005(3) -0.004(3)
F99 0.088(5) 0.055(4) 0.055(4) -0.013(3) -0.016(3) -0.012(3)
F100 0.069(4) 0.066(5) 0.091(5) 0.012(4) -0.030(4) -0.033(4)
F101 0.047(4) 0.087(5) 0.080(5) 0.017(4) 0.008(3) -0.025(3)
F102 0.047(3) 0.061(4) 0.047(3) 0.002(3) 0.009(3) -0.001(3)
C91 0.033(4) 0.040(5) 0.027(5) -0.009(4) 0.003(4) 0.000(4)
C92 0.027(4) 0.044(6) 0.032(5) 0.004(4) -0.007(4) -0.001(4)
C93 0.037(5) 0.053(6) 0.041(6) 0.008(5) -0.002(4) -0.006(4)
C94 0.040(5) 0.041(6) 0.042(6) 0.007(4) 0.004(4) 0.002(4)
C95 0.040(5) 0.036(5) 0.034(5) 0.001(4) -0.003(4) 0.005(4)
C96 0.032(4) 0.038(5) 0.033(5) -0.003(4) -0.003(4) -0.007(4)
C97 0.034(5) 0.039(5) 0.035(5) 0.005(4) -0.008(4) -0.002(4)
C98 0.053(6) 0.032(5) 0.036(5) 0.004(4) -0.006(4) -0.003(4)
C99 0.056(6) 0.030(5) 0.043(6) 0.006(4) -0.011(5) -0.003(4)
C100 0.058(7) 0.058(7) 0.049(7) 0.017(6) -0.022(5) -0.016(5)
C101 0.041(6) 0.064(8) 0.055(7) 0.016(6) -0.003(5) -0.006(5)
C102 0.047(6) 0.042(6) 0.042(6) 0.010(5) -0.007(5) -0.002(4)
B2 0.033(7) 0.042(9) 0.036(8) 0.000 -0.007(6) 0.000
C112 0.071(13) 0.079(14) 0.086(14) -0.004(12) -0.002(13) 0.022(13)
C111 0.074(11) 0.078(12) 0.083(12) -0.005(10) -0.005(11) 0.015(11)
N111 0.058(16) 0.084(18) 0.083(17) 0.002(16) -0.011(15) 0.021(15)
O111 0.078(11) 0.081(11) 0.085(11) -0.003(10) 0.006(10) 0.014(10)
C122 0.093(19) 0.077(19) 0.086(19) -0.001(18) 0.001(18) 0.021(17)
C121 0.082(13) 0.083(14) 0.085(14) 0.001(12) 0.006(12) 0.015(12)
C123 0.076(11) 0.082(12) 0.085(12) -0.004(10) 0.002(11) 0.013(11)
C124 0.080(15) 0.079(15) 0.095(15) -0.002(14) 0.000(14) 0.016(14)

loop_
_atom_type_symbol
_atom_type_description
_atom_type_scat_dispersion_real
_atom_type_scat_dispersion_imag
_atom_type_scat_source
C C 0.0033 0.0016 'International Tables Vol C Tables 4.2.6.8 and 6.1.1.4'
H H 0.0000 0.0000 'International Tables Vol C Tables 4.2.6.8 and 6.1.1.4'
B B 0.0013 0.0007 'International Tables Vol C Tables 4.2.6.8 and 6.1.1.4'
F F 0.0171 0.0103 'International Tables Vol C Tables 4.2.6.8 and 6.1.1.4'
Fe Fe 0.3463 0.8444 'International Tables Vol C Tables 4.2.6.8 and 6.1.1.4'
N N 0.0061 0.0033 'International Tables Vol C Tables 4.2.6.8 and 6.1.1.4'
O O 0.0106 0.0060 'International Tables Vol C Tables 4.2.6.8 and 6.1.1.4'

loop_
_exptl_crystal_face_index_h
_exptl_crystal_face_index_k
_exptl_crystal_face_index_l
_exptl_crystal_face_perp_dist
_exptl_oxdiff_crystal_face_indexfrac_h
_exptl_oxdiff_crystal_face_indexfrac_k
_exptl_oxdiff_crystal_face_indexfrac_l
_exptl_oxdiff_crystal_face_x
_exptl_oxdiff_crystal_face_y
_exptl_oxdiff_crystal_face_z
1 -1 -1 0.0508 1.0000 -1.0000 -1.0000 -0.0013 -0.0504 -0.0008
-1 1 1 0.0508 -1.0000 1.0000 1.0000 0.0013 0.0504 0.0008
1 2 0 0.0777 1.0001 1.9999 -0.0000 0.0548 0.0089 -0.0077
-1 -1 0 0.0607 -1.0000 -1.0000 0.0000 -0.0362 0.0028 -0.0033
1 0 1 0.1280 1.0000 -0.0000 1.0000 0.0179 0.0097 0.0405
0 2 -1 0.0988 0.0001 2.0000 -1.0000 0.0368 -0.0008 -0.0482
0 -2 1 0.1349 -0.0001 -2.0000 1.0000 -0.0368 0.0008 0.0482
2 -1 0 0.0837 1.9999 -1.0000 -0.0000 0.0167 -0.0407 0.0397
-1 0 2 0.1001 -1.0000 -0.0000 2.0000 -0.0170 0.0628 0.0379
0 0 -1 0.1173 0.0000 0.0000 -1.0000 -0.0003 -0.0242 -0.0261
1 1 -1 0.0728 1.0000 1.0000 -1.0000 0.0359 -0.0270 -0.0228
2 0 -1 0.0557 2.0000 -0.0000 -1.0000 0.0349 -0.0532 0.0026
-1 -2 0 0.0669 -1.0001 -1.9999 0.0000 -0.0548 -0.0089 0.0077

loop_
_geom_angle_atom_site_label_1
_geom_angle_atom_site_label_2
_geom_angle_atom_site_label_3
_geom_angle
_geom_angle_site_symmetry_1
_geom_angle_site_symmetry_3
N2 Fe1 N22 97.2(3) . .
N2 Fe1 N42 97.9(3) . .
N22 Fe1 N42 96.6(3) . .
N2 Fe1 N41 166.2(3) . .
N22 Fe1 N41 96.3(3) . .
N42 Fe1 N41 77.3(3) . .
N2 Fe1 N21 93.7(3) . .
N22 Fe1 N21 77.8(3) . .
N42 Fe1 N21 167.7(3) . .
N41 Fe1 N21 92.4(3) . .
N2 Fe1 N1 77.5(3) . .
N22 Fe1 N1 167.6(3) . .
N42 Fe1 N1 95.3(3) . .
N41 Fe1 N1 89.9(3) . .
N21 Fe1 N1 91.2(3) . .
O1FE Fe2 N43 92.6(2) . 2_655
O1FE Fe2 N3 92.5(2) . .
N43 Fe2 N3 174.9(3) 2_655 .
O1FE Fe2 N4 129.7(3) . .
N43 Fe2 N4 99.3(3) 2_655 .
N3 Fe2 N4 76.9(3) . .
O1FE Fe2 N44 129.3(3) . 2_655
N43 Fe2 N44 76.9(3) 2_655 2_655
N3 Fe2 N44 100.3(3) . 2_655
N4 Fe2 N44 101.0(3) . 2_655
O1FE Fe3 N23 92.7(2) . 2_655
O1FE Fe3 N23 92.7(2) . .
N23 Fe3 N23 174.6(4) 2_655 .
O1FE Fe3 N24 131.3(2) . .
N23 Fe3 N24 99.0(3) 2_655 .
N23 Fe3 N24 77.4(3) . .
O1FE Fe3 N24 131.3(2) . 2_655
N23 Fe3 N24 77.4(3) 2_655 2_655
N23 Fe3 N24 99.0(3) . 2_655
N24 Fe3 N24 97.3(5) . 2_655
Fe2 O1FE Fe2 122.0(4) . 2_655
Fe2 O1FE Fe3 119.0(2) . .
Fe2 O1FE Fe3 119.0(2) 2_655 .
C5 N1 C1 117.3(8) . .
C5 N1 Fe1 114.1(6) . .
C1 N1 Fe1 128.7(7) . .
N3 N2 C6 106.0(7) . .
N3 N2 Fe1 138.0(6) . .
C6 N2 Fe1 116.0(6) . .
C8 N3 N2 110.1(7) . .
C8 N3 Fe2 115.3(6) . .
N2 N3 Fe2 132.8(6) . .
C13 N4 C9 117.8(9) . .
C13 N4 Fe2 126.4(7) . .
C9 N4 Fe2 115.8(6) . .
C21 N21 C25 118.6(9) . .
C21 N21 Fe1 127.5(8) . .
C25 N21 Fe1 113.9(6) . .
C26 N22 N23 107.6(8) . .
C26 N22 Fe1 115.8(6) . .
N23 N22 Fe1 136.6(6) . .
C28 N23 N22 108.0(7) . .
C28 N23 Fe3 115.3(6) . .
N22 N23 Fe3 134.6(6) . .
C29 N24 C33 119.4(10) . .
C29 N24 Fe3 115.1(7) . .
C33 N24 Fe3 125.4(8) . .
C41 N41 C45 117.3(8) . .
C41 N41 Fe1 126.6(6) . .
C45 N41 Fe1 115.8(5) . .
N43 N42 C46 107.5(7) . .
N43 N42 Fe1 136.3(6) . .
C46 N42 Fe1 116.2(6) . .
N42 N43 C48 108.8(7) . .
N42 N43 Fe2 134.4(6) . 2_655
C48 N43 Fe2 115.6(6) . 2_655
C49 N44 C53 120.9(9) . .
C49 N44 Fe2 115.4(6) . 2_655
C53 N44 Fe2 123.7(7) . 2_655
C2 C1 N1 124.1(10) . .
C2 C1 H1 118.0 . .
N1 C1 H1 118.0 . .
C1 C2 C3 119.7(9) . .
C1 C2 H2 120.1 . .
C3 C2 H2 120.1 . .
C4 C3 C2 118.5(10) . .
C4 C3 H3 120.7 . .
C2 C3 H3 120.7 . .
C3 C4 C5 119.4(11) . .
C3 C4 H4 120.3 . .
C5 C4 H4 120.3 . .
N1 C5 C6 115.9(9) . .
N1 C5 C4 120.9(9) . .
C6 C5 C4 123.1(10) . .
C7 C6 N2 110.3(8) . .
C7 C6 C5 133.3(9) . .
N2 C6 C5 116.4(9) . .
C6 C7 C8 104.1(9) . .
C6 C7 H7 128.0 . .
C8 C7 H7 128.0 . .
N3 C8 C7 109.5(8) . .
N3 C8 C9 117.3(8) . .
C7 C8 C9 133.0(9) . .
N4 C9 C10 121.7(9) . .
N4 C9 C8 113.8(9) . .
C10 C9 C8 124.5(9) . .
C9 C10 C11 119.8(10) . .
C9 C10 H10 120.1 . .
C11 C10 H10 120.1 . .
C10 C11 C12 119.4(10) . .
C10 C11 H11 120.3 . .
C12 C11 H11 120.3 . .
C13 C12 C11 118.0(9) . .
C13 C12 H12 121.0 . .
C11 C12 H12 121.0 . .
N4 C13 C12 123.3(9) . .
N4 C13 H13 118.4 . .
C12 C13 H13 118.4 . .
N21 C21 C22 121.6(11) . .
N21 C21 H21 119.2 . .
C22 C21 H21 119.2 . .
C21 C22 C23 120.0(11) . .
C21 C22 H22 120.0 . .
C23 C22 H22 120.0 . .
C24 C23 C22 119.3(11) . .
C24 C23 H23 120.4 . .
C22 C23 H23 120.4 . .
C23 C24 C25 118.5(12) . .
C23 C24 H24 120.8 . .
C25 C24 H24 120.8 . .
N21 C25 C24 121.7(9) . .
N21 C25 C26 115.2(9) . .
C24 C25 C26 123.1(10) . .
N22 C26 C27 110.9(8) . .
N22 C26 C25 116.8(9) . .
C27 C26 C25 131.9(9) . .
C26 C27 C28 103.0(9) . .
C26 C27 H27 128.5 . .
C28 C27 H27 128.5 . .
N23 C28 C27 110.5(9) . .
N23 C28 C29 117.0(8) . .
C27 C28 C29 132.3(10) . .
N24 C29 C30 122.6(10) . .
N24 C29 C28 114.4(9) . .
C30 C29 C28 123.0(10) . .
C29 C30 C31 117.4(11) . .
C29 C30 H30 121.3 . .
C31 C30 H30 121.3 . .
C32 C31 C30 120.4(12) . .
C32 C31 H31 119.8 . .
C30 C31 H31 119.8 . .
C31 C32 C33 118.7(11) . .
C31 C32 H32 120.6 . .
C33 C32 H32 120.6 . .
N24 C33 C32 121.4(11) . .
N24 C33 H33 119.3 . .
C32 C33 H33 119.3 . .
N41 C41 C42 123.9(9) . .
N41 C41 H41 118.1 . .
C42 C41 H41 118.1 . .
C43 C42 C41 119.1(10) . .
C43 C42 H42 120.4 . .
C41 C42 H42 120.4 . .
C42 C43 C44 119.4(10) . .
C42 C43 H43 120.3 . .
C44 C43 H43 120.3 . .
C45 C44 C43 117.3(9) . .
C45 C44 H44 121.4 . .
C43 C44 H44 121.4 . .
N41 C45 C44 123.0(8) . .
N41 C45 C46 114.6(8) . .
C44 C45 C46 122.4(9) . .
N42 C46 C47 109.8(8) . .
N42 C46 C45 116.1(8) . .
C47 C46 C45 134.1(8) . .
C46 C47 C48 104.9(8) . .
C46 C47 H47 127.5 . .
C48 C47 H47 127.5 . .
N43 C48 C47 108.9(8) . .
N43 C48 C49 116.8(8) . .
C47 C48 C49 134.3(9) . .
N44 C49 C50 120.7(9) . .
N44 C49 C48 114.6(9) . .
C50 C49 C48 124.7(9) . .
C49 C50 C51 119.4(11) . .
C49 C50 H50 120.3 . .
C51 C50 H50 120.3 . .
C52 C51 C50 118.6(11) . .
C52 C51 H51 120.7 . .
C50 C51 H51 120.7 . .
C51 C52 C53 121.7(10) . .
C51 C52 H52 119.2 . .
C53 C52 H52 119.2 . .
N44 C53 C52 118.6(10) . .
N44 C53 H53 120.7 . .
C52 C53 H53 120.7 . .
C66 C61 C62 113.3(9) . .
C66 C61 B1 118.2(8) . .
C62 C61 B1 128.5(8) . .
F62 C62 C63 114.7(9) . .
F62 C62 C61 120.7(9) . .
C63 C62 C61 124.6(9) . .
F63 C63 C62 120.5(9) . .
F63 C63 C64 119.3(9) . .
C62 C63 C64 120.1(10) . .
F64 C64 C65 120.1(10) . .
F64 C64 C63 121.1(10) . .
C65 C64 C63 118.8(9) . .
F65 C65 C64 120.0(9) . .
F65 C65 C66 122.1(10) . .
C64 C65 C66 117.9(9) . .
F66 C66 C61 121.1(9) . .
F66 C66 C65 113.7(8) . .
C61 C66 C65 125.1(10) . .
C68 C67 C72 112.0(8) . .
C68 C67 B1 128.6(8) . .
C72 C67 B1 118.3(8) . .
F68 C68 C67 120.5(8) . .
F68 C68 C69 114.7(8) . .
C67 C68 C69 124.7(9) . .
F69 C69 C70 120.5(9) . .
F69 C69 C68 119.4(9) . .
C70 C69 C68 120.1(9) . .
F70 C70 C71 120.8(9) . .
F70 C70 C69 120.6(9) . .
C71 C70 C69 118.7(9) . .
F71 C71 C70 119.6(8) . .
F71 C71 C72 120.2(9) . .
C70 C71 C72 120.1(9) . .
F72 C72 C71 116.7(8) . .
F72 C72 C67 118.9(8) . .
C71 C72 C67 124.3(9) . .
C78 C73 C74 111.9(9) . .
C78 C73 B1 127.1(8) . .
C74 C73 B1 120.5(9) . .
F78 C74 C75 116.7(9) . .
F78 C74 C73 118.0(9) . .
C75 C74 C73 125.3(10) . .
F77 C75 C74 121.2(10) . .
F77 C75 C76 119.7(10) . .
C74 C75 C76 119.1(10) . .
F76 C76 C77 120.4(11) . .
F76 C76 C75 120.7(10) . .
C77 C76 C75 118.9(10) . .
F75 C77 C76 119.4(9) . .
F75 C77 C78 121.5(10) . .
C76 C77 C78 119.1(10) . .
F74 C78 C77 114.2(8) . .
F74 C78 C73 120.2(8) . .
C77 C78 C73 125.6(10) . .
C80 C79 C84 113.1(9) . .
C80 C79 B1 125.3(8) . .
C84 C79 B1 120.4(8) . .
F80 C80 C79 121.7(8) . .
F80 C80 C81 113.5(8) . .
C79 C80 C81 124.8(9) . .
F81 C81 C82 120.6(9) . .
F81 C81 C80 120.0(9) . .
C82 C81 C80 119.5(9) . .
F82 C82 C81 120.9(11) . .
F82 C82 C83 120.2(10) . .
C81 C82 C83 118.8(9) . .
F83 C83 C84 122.3(10) . .
F83 C83 C82 118.7(9) . .
C84 C83 C82 119.0(9) . .
F84 C84 C83 116.0(8) . .
F84 C84 C79 119.3(8) . .
C83 C84 C79 124.8(9) . .
C61 B1 C73 104.1(8) . .
C61 B1 C67 114.3(8) . .
C73 B1 C67 112.6(8) . .
C61 B1 C79 114.5(8) . .
C73 B1 C79 113.2(8) . .
C67 B1 C79 98.5(7) . .
C92 C91 C96 112.0(8) . .
C92 C91 B2 119.9(7) . .
C96 C91 B2 126.8(7) . .
F92 C92 C93 116.2(8) . .
F92 C92 C91 118.6(8) . .
C93 C92 C91 125.1(8) . .
F93 C93 C92 120.8(8) . .
F93 C93 C94 120.2(9) . .
C92 C93 C94 119.0(9) . .
F94 C94 C95 121.7(9) . .
F94 C94 C93 119.8(9) . .
C95 C94 C93 118.4(9) . .
F95 C95 C94 118.5(8) . .
F95 C95 C96 120.5(8) . .
C94 C95 C96 121.0(9) . .
F96 C96 C95 115.8(8) . .
F96 C96 C91 119.7(8) . .
C95 C96 C91 124.5(8) . .
C102 C97 C98 112.6(8) . .
C102 C97 B2 129.4(8) . .
C98 C97 B2 117.9(7) . .
F98 C98 C99 116.5(8) . .
F98 C98 C97 119.6(8) . .
C99 C98 C97 123.8(9) . .
F99 C99 C100 120.9(9) . .
F99 C99 C98 119.9(9) . .
C100 C99 C98 119.2(10) . .
C101 C100 C99 120.1(10) . .
C101 C100 F100 120.6(11) . .
C99 C100 F100 119.2(11) . .
C100 C101 F101 120.2(10) . .
C100 C101 C102 119.4(10) . .
F101 C101 C102 120.3(11) . .
F102 C102 C97 120.0(9) . .
F102 C102 C101 115.2(9) . .
C97 C102 C101 124.8(10) . .
C97 B2 C97 101.7(11) 2_654 .
C97 B2 C91 112.7(4) 2_654 2_654
C97 B2 C91 115.0(4) . 2_654
C97 B2 C91 115.0(4) 2_654 .
C97 B2 C91 112.7(4) . .
C91 B2 C91 100.4(10) 2_654 .
C111 C112 H11A 109.5 . .
C111 C112 H11B 109.5 . .
H11A C112 H11B 109.5 . .
C111 C112 H11C 109.5 . .
H11A C112 H11C 109.5 . .
H11B C112 H11C 109.5 . .
N111 C111 C112 167(7) . .
C121 O111 C123 108(4) . .
C121 C122 H12A 109.5 . .
C121 C122 H12B 109.5 . .
H12A C122 H12B 109.5 . .
C121 C122 H12C 109.5 . .
H12A C122 H12C 109.5 . .
H12B C122 H12C 109.5 . .
O111 C121 C122 107(4) . .
O111 C121 H12D 110.3 . .
C122 C121 H12D 110.3 . .
O111 C121 H12E 110.3 . .
C122 C121 H12E 110.3 . .
H12D C121 H12E 108.6 . .
O111 C123 C124 111(4) . .
O111 C123 H12F 109.4 . .
C124 C123 H12F 109.4 . .
O111 C123 H12G 109.4 . .
C124 C123 H12G 109.4 . .
H12F C123 H12G 108.0 . .
C123 C124 H12H 109.5 . .
C123 C124 H12I 109.5 . .
H12H C124 H12I 109.5 . .
C123 C124 H12J 109.5 . .
H12H C124 H12J 109.5 . .
H12I C124 H12J 109.5 . .

loop_
_geom_bond_atom_site_label_1
_geom_bond_atom_site_label_2
_geom_bond_distance
_geom_bond_site_symmetry_2
Fe1 N2 2.053(8) .
Fe1 N22 2.055(9) .
Fe1 N42 2.063(7) .
Fe1 N41 2.116(7) .
Fe1 N21 2.138(8) .
Fe1 N1 2.146(8) .
Fe2 O1FE 1.877(4) .
Fe2 N43 2.077(7) 2_655
Fe2 N3 2.087(7) .
Fe2 N4 2.116(8) .
Fe2 N44 2.135(8) 2_655
Fe3 O1FE 1.906(8) .
Fe3 N23 2.086(7) 2_655
Fe3 N23 2.086(7) .
Fe3 N24 2.152(10) .
Fe3 N24 2.152(9) 2_655
O1FE Fe2 1.877(4) 2_655
N1 C5 1.364(13) .
N1 C1 1.369(12) .
N2 N3 1.349(10) .
N2 C6 1.390(12) .
N3 C8 1.345(13) .
N4 C13 1.357(13) .
N4 C9 1.362(12) .
N21 C21 1.341(13) .
N21 C25 1.354(13) .
N22 C26 1.349(12) .
N22 N23 1.356(11) .
N23 C28 1.344(13) .
N24 C29 1.337(13) .
N24 C33 1.338(14) .
N41 C41 1.335(11) .
N41 C45 1.342(12) .
N42 N43 1.348(10) .
N42 C46 1.358(12) .
N43 C48 1.350(12) .
N43 Fe2 2.077(7) 2_655
N44 C49 1.343(13) .
N44 C53 1.374(13) .
N44 Fe2 2.135(8) 2_655
C1 C2 1.332(15) .
C1 H1 0.9500 .
C2 C3 1.410(18) .
C2 H2 0.9500 .
C3 C4 1.370(15) .
C3 H3 0.9500 .
C4 C5 1.428(14) .
C4 H4 0.9500 .
C5 C6 1.417(13) .
C6 C7 1.383(15) .
C7 C8 1.400(13) .
C7 H7 0.9500 .
C8 C9 1.442(13) .
C9 C10 1.376(15) .
C10 C11 1.386(15) .
C10 H10 0.9500 .
C11 C12 1.387(15) .
C11 H11 0.9500 .
C12 C13 1.385(15) .
C12 H12 0.9500 .
C13 H13 0.9500 .
C21 C22 1.378(17) .
C21 H21 0.9500 .
C22 C23 1.379(19) .
C22 H22 0.9500 .
C23 C24 1.366(17) .
C23 H23 0.9500 .
C24 C25 1.410(15) .
C24 H24 0.9500 .
C25 C26 1.447(14) .
C26 C27 1.384(15) .
C27 C28 1.397(14) .
C27 H27 0.9500 .
C28 C29 1.480(14) .
C29 C30 1.384(16) .
C30 C31 1.388(18) .
C30 H30 0.9500 .
C31 C32 1.368(19) .
C31 H31 0.9500 .
C32 C33 1.392(18) .
C32 H32 0.9500 .
C33 H33 0.9500 .
C41 C42 1.365(14) .
C41 H41 0.9500 .
C42 C43 1.360(16) .
C42 H42 0.9500 .
C43 C44 1.405(14) .
C43 H43 0.9500 .
C44 C45 1.396(13) .
C44 H44 0.9500 .
C45 C46 1.452(13) .
C46 C47 1.373(13) .
C47 C48 1.391(13) .
C47 H47 0.9500 .
C48 C49 1.451(13) .
C49 C50 1.391(15) .
C50 C51 1.392(16) .
C50 H50 0.9500 .
C51 C52 1.364(18) .
C51 H51 0.9500 .
C52 C53 1.387(17) .
C52 H52 0.9500 .
C53 H53 0.9500 .
F62 C62 1.354(11) .
F63 C63 1.353(12) .
F64 C64 1.331(12) .
F65 C65 1.329(12) .
F66 C66 1.351(12) .
F68 C68 1.353(11) .
F69 C69 1.352(11) .
F70 C70 1.361(12) .
F71 C71 1.357(11) .
F72 C72 1.352(11) .
F74 C78 1.362(11) .
F75 C77 1.340(13) .
F76 C76 1.345(12) .
F77 C75 1.347(12) .
F78 C74 1.370(12) .
F80 C80 1.369(11) .
F81 C81 1.347(11) .
F82 C82 1.351(12) .
F83 C83 1.343(12) .
F84 C84 1.363(11) .
C61 C66 1.378(13) .
C61 C62 1.380(15) .
C61 B1 1.627(15) .
C62 C63 1.366(15) .
C63 C64 1.384(15) .
C64 C65 1.381(16) .
C65 C66 1.403(15) .
C67 C68 1.376(13) .
C67 C72 1.423(14) .
C67 B1 1.662(14) .
C68 C69 1.384(14) .
C69 C70 1.366(15) .
C70 C71 1.362(15) .
C71 C72 1.366(13) .
C73 C78 1.390(14) .
C73 C74 1.391(14) .
C73 B1 1.655(14) .
C74 C75 1.377(15) .
C75 C76 1.386(17) .
C76 C77 1.371(17) .
C77 C78 1.378(15) .
C79 C80 1.375(13) .
C79 C84 1.382(13) .
C79 B1 1.663(14) .
C80 C81 1.377(14) .
C81 C82 1.361(16) .
C82 C83 1.386(16) .
C83 C84 1.372(14) .
F92 C92 1.355(10) .
F93 C93 1.350(11) .
F94 C94 1.334(11) .
F95 C95 1.348(10) .
F96 C96 1.361(10) .
F98 C98 1.346(11) .
F99 C99 1.344(12) .
F100 C100 1.364(13) .
F101 C101 1.349(12) .
F102 C102 1.360(12) .
C91 C92 1.399(13) .
C91 C96 1.402(13) .
C91 B2 1.648(14) .
C92 C93 1.379(14) .
C93 C94 1.394(14) .
C94 C95 1.356(14) .
C95 C96 1.368(13) .
C97 C102 1.375(14) .
C97 C98 1.410(14) .
C97 B2 1.643(14) .
C98 C99 1.389(14) .
C99 C100 1.364(16) .
C100 C101 1.345(17) .
C101 C102 1.394(16) .
B2 C97 1.643(14) 2_654
B2 C91 1.648(14) 2_654
C112 C111 1.39(2) .
C112 H11A 0.9800 .
C112 H11B 0.9800 .
C112 H11C 0.9800 .
C111 N111 1.169(10) .
O111 C121 1.39(2) .
O111 C123 1.40(2) .
C122 C121 1.49(2) .
C122 H12A 0.9800 .
C122 H12B 0.9800 .
C122 H12C 0.9800 .
C121 H12D 0.9900 .
C121 H12E 0.9900 .
C123 C124 1.50(2) .
C123 H12F 0.9900 .
C123 H12G 0.9900 .
C124 H12H 0.9800 .
C124 H12I 0.9800 .
C124 H12J 0.9800 .
